data_4109144
loop_
_publ_author_name
'Vadim A. Soloshonok'
'Hisanori Ueki'

_publ_contact_author
; 
   Prof. Soloshonok, Vadim A.  
   Department of Chemistry and Biochemistry
   University of Oklahoma 
   620 Parrington Oval, Room 208
   Norman, OK  73019-3051  USA 
;
_publ_contact_author_email vadim@ou.edu
_publ_contact_author_fax 1(405)3256111
_publ_contact_author_phone 1(405)3258279
_publ_section_title
;
 Design, Synthesis, and Characterization of Binuclear Ni(II) Complexes
 with Inherent Helical Chirality
;
_journal_name_full 'Journal of the American Chemical Society'
_journal_page_first 2426
_journal_page_last 2427
_journal_paper_doi 10.1021/ja0671215
_journal_volume 129
_journal_year 2007
_chemical_formula_moiety 'C44 H52 N6 Ni2 O3'
_chemical_formula_sum 'C44 H52 N6 Ni2 O3'
_chemical_formula_weight 830.34
_chemical_melting_point_gt 613
_chemical_name_systematic
; 
 ? 
;
_space_group_IT_number 61
_symmetry_cell_setting orthorhombic
_symmetry_space_group_name_Hall '-P 2ac 2ab'
_symmetry_space_group_name_H-M 'P b c a'
_atom_sites_solution_hydrogens geom
_atom_sites_solution_primary direct
_atom_sites_solution_secondary difmap
_audit_creation_method SHELXL-97
_cell_angle_alpha 90.00
_cell_angle_beta 90.00
_cell_angle_gamma 90.00
_cell_formula_units_Z 8
_cell_length_a 15.6194(11)
_cell_length_b 21.1141(15)
_cell_length_c 24.6763(18)
_cell_measurement_reflns_used 6234
_cell_measurement_temperature 120(2)
_cell_measurement_theta_max 26.3
_cell_measurement_theta_min 2.3
_cell_volume 8138.0(10)
_computing_cell_refinement 'Bruker SMART'
_computing_data_collection 'Bruker SMART'
_computing_data_reduction 'Bruker SAINT'
_computing_molecular_graphics 'Bruker SHELXTL'
_computing_publication_material 'Bruker SHELXTL'
_computing_structure_refinement 'SHELXL-97 (Sheldrick, 1997)'
_computing_structure_solution 'SHELXS-97 (Sheldrick, 1990)'
_diffrn_ambient_temperature 120(2)
_diffrn_measured_fraction_theta_full 1.000
_diffrn_measured_fraction_theta_max 0.998
_diffrn_measurement_device_type 'CCD area detector'
_diffrn_measurement_method 'phi and omega scans'
_diffrn_radiation_monochromator graphite
_diffrn_radiation_source 'fine-focus sealed tube'
_diffrn_radiation_type MoK\a
_diffrn_radiation_wavelength 0.71073
_diffrn_reflns_av_R_equivalents 0.0373
_diffrn_reflns_av_sigmaI/netI 0.0232
_diffrn_reflns_limit_h_max 20
_diffrn_reflns_limit_h_min -20
_diffrn_reflns_limit_k_max 27
_diffrn_reflns_limit_k_min -26
_diffrn_reflns_limit_l_max 31
_diffrn_reflns_limit_l_min -30
_diffrn_reflns_number 65404
_diffrn_reflns_theta_full 26.50
_diffrn_reflns_theta_max 27.16
_diffrn_reflns_theta_min 1.65
_diffrn_standards_decay_% none
_diffrn_standards_interval_count 0
_diffrn_standards_number 0
_exptl_absorpt_coefficient_mu 0.973
_exptl_absorpt_correction_T_max 0.9440
_exptl_absorpt_correction_T_min 0.8145
_exptl_absorpt_correction_type multi-scan
_exptl_absorpt_process_details Bruker(2001)SADABS,BrukerAXSInc.,Madison,WI
_exptl_crystal_colour red
_exptl_crystal_density_diffrn 1.355
_exptl_crystal_description plate
_exptl_crystal_F_000 3504
_exptl_crystal_size_max 0.22
_exptl_crystal_size_mid 0.16
_exptl_crystal_size_min 0.06
_refine_diff_density_max 0.520
_refine_diff_density_min -0.238
_refine_diff_density_rms 0.066
_refine_ls_extinction_method none
_refine_ls_goodness_of_fit_ref 1.047
_refine_ls_hydrogen_treatment constr
_refine_ls_matrix_type full
_refine_ls_number_parameters 498
_refine_ls_number_reflns 8998
_refine_ls_number_restraints 1
_refine_ls_restrained_S_all 1.047
_refine_ls_R_factor_all 0.0421
_refine_ls_R_factor_gt 0.0315
_refine_ls_shift/su_max 0.015
_refine_ls_shift/su_mean 0.000
_refine_ls_structure_factor_coef Fsqd
_refine_ls_weighting_details 'calc w=1/[\s^2^(Fo^2^)+(0.0430P)^2^+3.4953P] where P=(Fo^2^+2Fc^2^)/3'
_refine_ls_weighting_scheme calc
_refine_ls_wR_factor_gt 0.0756
_refine_ls_wR_factor_ref 0.0815
_reflns_number_gt 7486
_reflns_number_total 8998
_reflns_threshold_expression >2sigma(I)
_cod_data_source_file ja0671215si20070122_063031_5.cif
_cod_data_source_block (P/M)-7c
_cod_database_code 4109144

loop_
_symmetry_equiv_pos_as_xyz
'x, y, z'
'-x+1/2, -y, z+1/2'
'-x, y+1/2, -z+1/2'
'x+1/2, -y+1/2, -z'
'-x, -y, -z'
'x-1/2, y, -z-1/2'
'x, -y-1/2, z-1/2'
'-x-1/2, y-1/2, z'

loop_
_atom_site_label
_atom_site_type_symbol
_atom_site_fract_x
_atom_site_fract_y
_atom_site_fract_z
_atom_site_U_iso_or_equiv
_atom_site_adp_type
_atom_site_occupancy
_atom_site_symmetry_multiplicity
_atom_site_calc_flag
_atom_site_refinement_flags
Ni1 Ni 0.789226(12) 0.235151(9) 0.429311(8) 0.01645(5) Uani 1 1 d U
Ni2 Ni 0.777341(12) 0.113857(9) 0.449507(8) 0.01624(5) Uani 1 1 d .
O1 O 0.93376(8) 0.33038(6) 0.32764(5) 0.0292(3) Uani 1 1 d .
O2 O 0.89827(7) 0.00369(5) 0.55107(5) 0.0274(3) Uani 1 1 d .
O3 O 0.91684(9) 0.25017(6) 0.66324(6) 0.0414(3) Uani 1 1 d .
N1 N 0.74453(8) 0.16771(6) 0.39245(5) 0.0180(3) Uani 1 1 d .
N2 N 0.81880(8) 0.27511(6) 0.36505(5) 0.0193(3) Uani 1 1 d .
N3 N 0.86684(8) 0.29837(6) 0.46375(5) 0.0183(3) Uani 1 1 d .
N4 N 0.74562(8) 0.18487(6) 0.48686(5) 0.0175(3) Uani 1 1 d U
N5 N 0.79478(8) 0.06830(6) 0.51247(5) 0.0180(3) Uani 1 1 d .
N6 N 0.84797(8) 0.04748(6) 0.41378(5) 0.0186(3) Uani 1 1 d .
C1 C 0.61519(10) 0.07395(8) 0.35880(7) 0.0250(3) Uani 1 1 d .
H1 H 0.6009 0.0900 0.3936 0.030 Uiso 1 1 calc R
C2 C 0.58161(11) 0.01647(8) 0.34199(8) 0.0312(4) Uani 1 1 d .
H2 H 0.5443 -0.0064 0.3652 0.037 Uiso 1 1 calc R
C3 C 0.60223(11) -0.00776(8) 0.29150(8) 0.0341(4) Uani 1 1 d .
H3 H 0.5794 -0.0473 0.2802 0.041 Uiso 1 1 calc R
C4 C 0.65616(12) 0.02592(8) 0.25762(8) 0.0330(4) Uani 1 1 d .
H4 H 0.6708 0.0092 0.2231 0.040 Uiso 1 1 calc R
C5 C 0.68903(11) 0.08418(8) 0.27394(7) 0.0264(4) Uani 1 1 d .
H5 H 0.7248 0.1076 0.2501 0.032 Uiso 1 1 calc R
C6 C 0.66963(10) 0.10844(7) 0.32520(6) 0.0207(3) Uani 1 1 d .
C7 C 0.70837(9) 0.16861(7) 0.34604(6) 0.0187(3) Uani 1 1 d .
C8 C 0.70369(10) 0.22654(7) 0.31246(6) 0.0198(3) Uani 1 1 d .
C9 C 0.64116(11) 0.23270(8) 0.27203(7) 0.0251(4) Uani 1 1 d .
H9 H 0.6012 0.1994 0.2667 0.030 Uiso 1 1 calc R
C10 C 0.63645(11) 0.28605(8) 0.23988(7) 0.0279(4) Uani 1 1 d .
H10 H 0.5925 0.2901 0.2135 0.034 Uiso 1 1 calc R
C11 C 0.69677(11) 0.33382(8) 0.24660(7) 0.0273(4) Uani 1 1 d .
H11 H 0.6951 0.3700 0.2237 0.033 Uiso 1 1 calc R
C12 C 0.75918(11) 0.32932(7) 0.28619(6) 0.0238(3) Uani 1 1 d .
H12 H 0.8001 0.3623 0.2900 0.029 Uiso 1 1 calc R
C13 C 0.76278(10) 0.27679(7) 0.32078(6) 0.0201(3) Uani 1 1 d .
C14 C 0.89548(10) 0.30527(7) 0.36555(6) 0.0212(3) Uani 1 1 d .
C15 C 0.93496(10) 0.30339(8) 0.42179(6) 0.0218(3) Uani 1 1 d .
H15A H 0.9740 0.2666 0.4246 0.026 Uiso 1 1 calc R
H15B H 0.9689 0.3423 0.4279 0.026 Uiso 1 1 calc R
C16 C 0.82364(10) 0.36129(7) 0.47061(7) 0.0217(3) Uani 1 1 d .
H16A H 0.7725 0.3557 0.4939 0.026 Uiso 1 1 calc R
H16B H 0.8037 0.3762 0.4347 0.026 Uiso 1 1 calc R
C17 C 0.88105(11) 0.41228(7) 0.49571(7) 0.0265(4) Uani 1 1 d .
H17A H 0.9283 0.4225 0.4704 0.032 Uiso 1 1 calc R
H17B H 0.8473 0.4513 0.5017 0.032 Uiso 1 1 calc R
C18 C 0.91796(11) 0.38960(8) 0.54922(7) 0.0300(4) Uani 1 1 d .
H18A H 0.8712 0.3845 0.5760 0.036 Uiso 1 1 calc R
H18B H 0.9585 0.4216 0.5634 0.036 Uiso 1 1 calc R
C19 C 0.96434(11) 0.32644(8) 0.54188(7) 0.0258(4) Uani 1 1 d .
H19A H 1.0148 0.3324 0.5182 0.031 Uiso 1 1 calc R
H19B H 0.9846 0.3108 0.5775 0.031 Uiso 1 1 calc R
C20 C 0.90396(10) 0.27792(7) 0.51666(6) 0.0220(3) Uani 1 1 d .
H20A H 0.9355 0.2378 0.5112 0.026 Uiso 1 1 calc R
H20B H 0.8566 0.2694 0.5423 0.026 Uiso 1 1 calc R
C21 C 0.63405(10) 0.28931(7) 0.52194(7) 0.0222(3) Uani 1 1 d .
H21 H 0.6199 0.2763 0.4862 0.027 Uiso 1 1 calc R
C22 C 0.60731(11) 0.34803(8) 0.54075(7) 0.0288(4) Uani 1 1 d .
H22 H 0.5750 0.3751 0.5178 0.035 Uiso 1 1 calc R
C23 C 0.62748(12) 0.36738(8) 0.59274(8) 0.0323(4) Uani 1 1 d .
H23 H 0.6090 0.4076 0.6054 0.039 Uiso 1 1 calc R
C24 C 0.67455(12) 0.32810(8) 0.62623(7) 0.0317(4) Uani 1 1 d .
H24 H 0.6885 0.3414 0.6619 0.038 Uiso 1 1 calc R
C25 C 0.70162(11) 0.26899(7) 0.60768(7) 0.0245(3) Uani 1 1 d .
H25 H 0.7338 0.2421 0.6308 0.029 Uiso 1 1 calc R
C26 C 0.68163(10) 0.24933(7) 0.55538(6) 0.0193(3) Uani 1 1 d .
C27 C 0.71012(9) 0.18665(7) 0.53364(6) 0.0175(3) Uani 1 1 d .
C28 C 0.69400(9) 0.12917(7) 0.56673(6) 0.0175(3) Uani 1 1 d .
C29 C 0.63311(9) 0.13029(7) 0.60837(6) 0.0194(3) Uani 1 1 d .
H29 H 0.6020 0.1682 0.6149 0.023 Uiso 1 1 calc R
C30 C 0.61691(10) 0.07788(7) 0.64024(6) 0.0220(3) Uani 1 1 d .
H30 H 0.5739 0.0793 0.6675 0.026 Uiso 1 1 calc R
C31 C 0.66440(11) 0.02296(7) 0.63195(7) 0.0243(3) Uani 1 1 d .
H31 H 0.6547 -0.0130 0.6542 0.029 Uiso 1 1 calc R
C32 C 0.72559(10) 0.02042(7) 0.59147(7) 0.0217(3) Uani 1 1 d .
H32 H 0.7582 -0.0172 0.5867 0.026 Uiso 1 1 calc R
C33 C 0.74025(9) 0.07254(7) 0.55738(6) 0.0181(3) Uani 1 1 d .
C34 C 0.86630(9) 0.03216(7) 0.51262(6) 0.0198(3) Uani 1 1 d .
C35 C 0.90994(10) 0.03224(8) 0.45764(6) 0.0221(3) Uani 1 1 d .
H35A H 0.9567 0.0639 0.4576 0.027 Uiso 1 1 calc R
H35B H 0.9355 -0.0099 0.4508 0.027 Uiso 1 1 calc R
C36 C 0.79813(10) -0.01046(7) 0.39874(7) 0.0240(3) Uani 1 1 d .
H36A H 0.7512 0.0019 0.3739 0.029 Uiso 1 1 calc R
H36B H 0.7718 -0.0283 0.4319 0.029 Uiso 1 1 calc R
C37 C 0.85211(11) -0.06174(8) 0.37149(8) 0.0311(4) Uani 1 1 d .
H37A H 0.8945 -0.0783 0.3977 0.037 Uiso 1 1 calc R
H37B H 0.8147 -0.0972 0.3603 0.037 Uiso 1 1 calc R
C38 C 0.89837(12) -0.03566(9) 0.32221(7) 0.0333(4) Uani 1 1 d .
H38A H 0.8561 -0.0240 0.2940 0.040 Uiso 1 1 calc R
H38B H 0.9367 -0.0686 0.3071 0.040 Uiso 1 1 calc R
C39 C 0.95092(11) 0.02263(8) 0.33785(7) 0.0281(4) Uani 1 1 d .
H39A H 0.9972 0.0101 0.3631 0.034 Uiso 1 1 calc R
H39B H 0.9776 0.0410 0.3050 0.034 Uiso 1 1 calc R
C40 C 0.89367(10) 0.07194(8) 0.36482(7) 0.0235(3) Uani 1 1 d .
H40A H 0.9291 0.1088 0.3755 0.028 Uiso 1 1 calc R
H40B H 0.8508 0.0869 0.3382 0.028 Uiso 1 1 calc R
C41 C 0.90643(14) 0.35168(10) 0.70370(9) 0.0454(5) Uani 1 1 d .
H41A H 0.9659 0.3607 0.6936 0.068 Uiso 1 1 calc R
H41B H 0.8927 0.3735 0.7377 0.068 Uiso 1 1 calc R
H41C H 0.8681 0.3666 0.6750 0.068 Uiso 1 1 calc R
C42 C 0.89517(13) 0.28216(10) 0.71101(8) 0.0415(5) Uani 1 1 d .
H42A H 0.9321 0.2672 0.7410 0.050 Uiso 1 1 calc R
H42B H 0.8349 0.2729 0.7206 0.050 Uiso 1 1 calc R
C43 C 0.91527(16) 0.18315(10) 0.66889(9) 0.0487(6) Uani 1 1 d .
H43A H 0.8578 0.1694 0.6811 0.058 Uiso 1 1 calc R
H43B H 0.9576 0.1699 0.6965 0.058 Uiso 1 1 calc R
C44 C 0.93580(16) 0.15313(10) 0.61639(10) 0.0517(6) Uani 1 1 d .
H44A H 0.8931 0.1657 0.5893 0.078 Uiso 1 1 calc R
H44B H 0.9351 0.1070 0.6205 0.078 Uiso 1 1 calc R
H44C H 0.9927 0.1668 0.6045 0.078 Uiso 1 1 calc R

loop_
_atom_site_aniso_label
_atom_site_aniso_U_11
_atom_site_aniso_U_22
_atom_site_aniso_U_33
_atom_site_aniso_U_23
_atom_site_aniso_U_13
_atom_site_aniso_U_12
Ni1 0.01718(9) 0.01618(9) 0.01599(10) 0.00080(7) -0.00045(7) 0.00038(7)
Ni2 0.01656(9) 0.01532(9) 0.01685(10) 0.00044(7) -0.00020(7) 0.00173(7)
O1 0.0275(6) 0.0355(7) 0.0247(6) 0.0029(5) 0.0051(5) -0.0075(5)
O2 0.0220(6) 0.0311(6) 0.0289(6) 0.0064(5) -0.0021(5) 0.0065(5)
O3 0.0463(8) 0.0364(7) 0.0414(8) 0.0090(6) 0.0080(7) 0.0072(6)
N1 0.0181(6) 0.0186(6) 0.0171(6) -0.0005(5) 0.0022(5) 0.0010(5)
N2 0.0191(6) 0.0198(6) 0.0189(6) 0.0010(5) 0.0003(5) -0.0014(5)
N3 0.0171(6) 0.0194(6) 0.0183(6) 0.0006(5) 0.0000(5) 0.0023(5)
N4 0.0173(6) 0.0168(6) 0.0183(6) 0.0002(5) -0.0024(5) 0.0008(5)
N5 0.0176(6) 0.0163(6) 0.0199(6) 0.0018(5) 0.0004(5) 0.0026(5)
N6 0.0154(6) 0.0192(6) 0.0210(6) -0.0013(5) -0.0001(5) 0.0002(5)
C1 0.0178(7) 0.0289(8) 0.0283(9) 0.0005(7) -0.0025(6) -0.0004(6)
C2 0.0211(8) 0.0307(9) 0.0417(11) 0.0048(8) -0.0035(7) -0.0050(7)
C3 0.0275(9) 0.0247(8) 0.0500(11) -0.0040(8) -0.0142(8) -0.0040(7)
C4 0.0347(9) 0.0327(9) 0.0316(9) -0.0091(7) -0.0074(8) 0.0036(8)
C5 0.0268(8) 0.0283(8) 0.0241(8) -0.0010(7) -0.0030(7) -0.0011(7)
C6 0.0166(7) 0.0221(7) 0.0236(8) 0.0012(6) -0.0052(6) 0.0021(6)
C7 0.0151(7) 0.0219(7) 0.0190(7) -0.0004(6) 0.0011(6) 0.0010(6)
C8 0.0208(7) 0.0206(7) 0.0179(7) -0.0005(6) 0.0011(6) 0.0024(6)
C9 0.0244(8) 0.0274(8) 0.0237(8) 0.0007(6) -0.0036(7) 0.0017(6)
C10 0.0307(9) 0.0325(9) 0.0205(8) 0.0013(7) -0.0061(7) 0.0070(7)
C11 0.0366(9) 0.0241(8) 0.0211(8) 0.0043(6) 0.0008(7) 0.0068(7)
C12 0.0288(8) 0.0212(8) 0.0212(8) 0.0005(6) 0.0024(7) 0.0012(6)
C13 0.0215(7) 0.0218(7) 0.0170(7) -0.0009(6) 0.0032(6) 0.0034(6)
C14 0.0202(7) 0.0201(7) 0.0234(8) -0.0008(6) 0.0031(6) 0.0005(6)
C15 0.0167(7) 0.0244(8) 0.0243(8) -0.0017(6) 0.0025(6) 0.0004(6)
C16 0.0197(7) 0.0209(7) 0.0244(8) -0.0016(6) -0.0012(6) 0.0022(6)
C17 0.0256(8) 0.0218(8) 0.0322(9) -0.0049(7) -0.0015(7) 0.0002(6)
C18 0.0284(8) 0.0310(9) 0.0305(9) -0.0087(7) -0.0057(7) -0.0004(7)
C19 0.0223(8) 0.0311(9) 0.0240(8) 0.0000(7) -0.0059(7) 0.0003(6)
C20 0.0203(7) 0.0237(8) 0.0220(8) 0.0018(6) -0.0031(6) 0.0009(6)
C21 0.0191(7) 0.0241(8) 0.0233(8) 0.0025(6) 0.0032(6) 0.0014(6)
C22 0.0230(8) 0.0242(8) 0.0393(10) 0.0081(7) 0.0085(7) 0.0061(6)
C23 0.0348(9) 0.0198(8) 0.0423(10) -0.0032(7) 0.0173(8) 0.0018(7)
C24 0.0393(10) 0.0263(9) 0.0296(9) -0.0077(7) 0.0067(8) -0.0038(7)
C25 0.0280(8) 0.0212(8) 0.0242(8) -0.0011(6) 0.0014(7) 0.0006(6)
C26 0.0163(7) 0.0183(7) 0.0232(8) 0.0015(6) 0.0036(6) -0.0009(6)
C27 0.0144(7) 0.0189(7) 0.0190(7) -0.0007(6) -0.0036(6) 0.0012(5)
C28 0.0153(6) 0.0188(7) 0.0183(7) 0.0004(6) -0.0031(6) -0.0005(5)
C29 0.0169(7) 0.0210(7) 0.0202(7) -0.0022(6) -0.0027(6) -0.0009(6)
C30 0.0190(7) 0.0276(8) 0.0193(7) -0.0019(6) 0.0011(6) -0.0061(6)
C31 0.0293(8) 0.0216(7) 0.0220(8) 0.0033(6) -0.0011(7) -0.0077(6)
C32 0.0237(8) 0.0183(7) 0.0231(8) 0.0014(6) -0.0020(6) 0.0000(6)
C33 0.0159(7) 0.0198(7) 0.0186(7) 0.0001(6) -0.0030(6) -0.0016(6)
C34 0.0169(7) 0.0177(7) 0.0249(8) 0.0002(6) -0.0018(6) -0.0005(6)
C35 0.0153(7) 0.0256(8) 0.0256(8) -0.0008(6) -0.0015(6) 0.0029(6)
C36 0.0194(7) 0.0219(8) 0.0306(9) -0.0055(7) -0.0014(7) -0.0015(6)
C37 0.0302(9) 0.0237(8) 0.0393(10) -0.0098(7) -0.0006(8) 0.0007(7)
C38 0.0303(9) 0.0361(10) 0.0334(10) -0.0138(8) 0.0006(8) 0.0086(8)
C39 0.0243(8) 0.0332(9) 0.0266(9) -0.0017(7) 0.0048(7) 0.0052(7)
C40 0.0218(8) 0.0247(8) 0.0242(8) 0.0012(6) 0.0037(6) 0.0016(6)
C41 0.0448(11) 0.0464(12) 0.0452(12) 0.0005(10) 0.0086(10) 0.0011(10)
C42 0.0402(11) 0.0445(11) 0.0397(11) 0.0082(9) 0.0044(9) -0.0017(9)
C43 0.0546(13) 0.0396(11) 0.0519(13) 0.0155(10) 0.0050(11) 0.0079(10)
C44 0.0575(14) 0.0376(11) 0.0600(15) 0.0052(10) -0.0046(11) 0.0107(10)

loop_
_atom_type_symbol
_atom_type_description
_atom_type_scat_dispersion_real
_atom_type_scat_dispersion_imag
_atom_type_scat_source
C C 0.0033 0.0016 'International Tables Vol C Tables 4.2.6.8 and 6.1.1.4'
H H 0.0000 0.0000 'International Tables Vol C Tables 4.2.6.8 and 6.1.1.4'
N N 0.0061 0.0033 'International Tables Vol C Tables 4.2.6.8 and 6.1.1.4'
O O 0.0106 0.0060 'International Tables Vol C Tables 4.2.6.8 and 6.1.1.4'
Ni Ni 0.3393 1.1124 'International Tables Vol C Tables 4.2.6.8 and 6.1.1.4'

loop_
_geom_angle_atom_site_label_1
_geom_angle_atom_site_label_2
_geom_angle_atom_site_label_3
_geom_angle
N1 Ni1 N2 91.38(6)
N1 Ni1 N4 78.45(5)
N2 Ni1 N4 169.37(5)
N1 Ni1 N3 164.99(5)
N2 Ni1 N3 84.74(5)
N4 Ni1 N3 105.88(5)
N1 Ni1 Ni2 45.98(4)
N2 Ni1 Ni2 128.75(4)
N4 Ni1 Ni2 44.34(4)
N3 Ni1 Ni2 128.14(4)
N4 Ni2 N5 92.47(5)
N4 Ni2 N1 78.92(5)
N5 Ni2 N1 169.87(5)
N4 Ni2 N6 162.04(5)
N5 Ni2 N6 85.65(5)
N1 Ni2 N6 104.19(5)
N4 Ni2 Ni1 46.56(4)
N5 Ni2 Ni1 131.27(4)
N1 Ni2 Ni1 44.34(4)
N6 Ni2 Ni1 124.46(4)
C42 O3 C43 113.16(16)
C7 N1 Ni1 127.11(11)
C7 N1 Ni2 143.21(11)
Ni1 N1 Ni2 89.68(6)
C14 N2 C13 123.16(13)
C14 N2 Ni1 115.19(10)
C13 N2 Ni1 121.53(10)
C15 N3 C20 110.57(12)
C15 N3 C16 109.71(12)
C20 N3 C16 109.41(12)
C15 N3 Ni1 100.72(9)
C20 N3 Ni1 114.55(9)
C16 N3 Ni1 111.57(9)
C27 N4 Ni2 126.54(11)
C27 N4 Ni1 144.34(11)
Ni2 N4 Ni1 89.10(5)
C34 N5 C33 122.41(13)
C34 N5 Ni2 114.69(10)
C33 N5 Ni2 122.85(10)
C35 N6 C40 110.62(12)
C35 N6 C36 110.00(12)
C40 N6 C36 109.28(12)
C35 N6 Ni2 101.00(9)
C40 N6 Ni2 112.31(9)
C36 N6 Ni2 113.40(9)
C2 C1 C6 120.72(16)
C2 C1 H1 119.6
C6 C1 H1 119.6
C3 C2 C1 120.31(17)
C3 C2 H2 119.8
C1 C2 H2 119.8
C2 C3 C4 119.71(16)
C2 C3 H3 120.1
C4 C3 H3 120.1
C3 C4 C5 120.24(17)
C3 C4 H4 119.9
C5 C4 H4 119.9
C4 C5 C6 120.36(16)
C4 C5 H5 119.8
C6 C5 H5 119.8
C1 C6 C5 118.64(15)
C1 C6 C7 119.05(14)
C5 C6 C7 122.25(14)
N1 C7 C8 122.45(14)
N1 C7 C6 118.27(14)
C8 C7 C6 119.28(13)
C9 C8 C13 119.07(14)
C9 C8 C7 120.64(14)
C13 C8 C7 120.29(14)
C10 C9 C8 121.46(16)
C10 C9 H9 119.3
C8 C9 H9 119.3
C9 C10 C11 119.19(16)
C9 C10 H10 120.4
C11 C10 H10 120.4
C12 C11 C10 120.80(15)
C12 C11 H11 119.6
C10 C11 H11 119.6
C11 C12 C13 120.86(15)
C11 C12 H12 119.6
C13 C12 H12 119.6
C12 C13 N2 121.38(14)
C12 C13 C8 118.49(14)
N2 C13 C8 119.98(13)
O1 C14 N2 128.64(15)
O1 C14 C15 120.58(14)
N2 C14 C15 110.76(13)
N3 C15 C14 110.32(12)
N3 C15 H15A 109.6
C14 C15 H15A 109.6
N3 C15 H15B 109.6
C14 C15 H15B 109.6
H15A C15 H15B 108.1
N3 C16 C17 113.88(13)
N3 C16 H16A 108.8
C17 C16 H16A 108.8
N3 C16 H16B 108.8
C17 C16 H16B 108.8
H16A C16 H16B 107.7
C18 C17 C16 110.63(14)
C18 C17 H17A 109.5
C16 C17 H17A 109.5
C18 C17 H17B 109.5
C16 C17 H17B 109.5
H17A C17 H17B 108.1
C17 C18 C19 110.61(14)
C17 C18 H18A 109.5
C19 C18 H18A 109.5
C17 C18 H18B 109.5
C19 C18 H18B 109.5
H18A C18 H18B 108.1
C20 C19 C18 109.96(13)
C20 C19 H19A 109.7
C18 C19 H19A 109.7
C20 C19 H19B 109.7
C18 C19 H19B 109.7
H19A C19 H19B 108.2
N3 C20 C19 113.76(13)
N3 C20 H20A 108.8
C19 C20 H20A 108.8
N3 C20 H20B 108.8
C19 C20 H20B 108.8
H20A C20 H20B 107.7
C22 C21 C26 120.20(15)
C22 C21 H21 119.9
C26 C21 H21 119.9
C23 C22 C21 120.37(16)
C23 C22 H22 119.8
C21 C22 H22 119.8
C24 C23 C22 119.90(16)
C24 C23 H23 120.1
C22 C23 H23 120.1
C23 C24 C25 120.12(17)
C23 C24 H24 119.9
C25 C24 H24 119.9
C26 C25 C24 120.21(16)
C26 C25 H25 119.9
C24 C25 H25 119.9
C25 C26 C21 119.20(14)
C25 C26 C27 121.99(14)
C21 C26 C27 118.81(14)
N4 C27 C28 123.04(13)
N4 C27 C26 118.54(13)
C28 C27 C26 118.41(13)
C29 C28 C33 118.71(14)
C29 C28 C27 120.34(13)
C33 C28 C27 120.95(13)
C30 C29 C28 121.92(14)
C30 C29 H29 119.0
C28 C29 H29 119.0
C29 C30 C31 119.10(14)
C29 C30 H30 120.4
C31 C30 H30 120.4
C32 C31 C30 120.44(14)
C32 C31 H31 119.8
C30 C31 H31 119.8
C31 C32 C33 120.99(14)
C31 C32 H32 119.5
C33 C32 H32 119.5
N5 C33 C32 121.54(13)
N5 C33 C28 119.56(13)
C32 C33 C28 118.75(14)
O2 C34 N5 127.84(15)
O2 C34 C35 120.52(13)
N5 C34 C35 111.56(13)
N6 C35 C34 111.00(12)
N6 C35 H35A 109.4
C34 C35 H35A 109.4
N6 C35 H35B 109.4
C34 C35 H35B 109.4
H35A C35 H35B 108.0
N6 C36 C37 113.65(13)
N6 C36 H36A 108.8
C37 C36 H36A 108.8
N6 C36 H36B 108.8
C37 C36 H36B 108.8
H36A C36 H36B 107.7
C38 C37 C36 110.98(14)
C38 C37 H37A 109.4
C36 C37 H37A 109.4
C38 C37 H37B 109.4
C36 C37 H37B 109.4
H37A C37 H37B 108.0
C37 C38 C39 110.20(14)
C37 C38 H38A 109.6
C39 C38 H38A 109.6
C37 C38 H38B 109.6
C39 C38 H38B 109.6
H38A C38 H38B 108.1
C40 C39 C38 110.17(14)
C40 C39 H39A 109.6
C38 C39 H39A 109.6
C40 C39 H39B 109.6
C38 C39 H39B 109.6
H39A C39 H39B 108.1
N6 C40 C39 113.38(13)
N6 C40 H40A 108.9
C39 C40 H40A 108.9
N6 C40 H40B 108.9
C39 C40 H40B 108.9
H40A C40 H40B 107.7
C42 C41 H41A 109.5
C42 C41 H41B 109.5
H41A C41 H41B 109.5
C42 C41 H41C 109.5
H41A C41 H41C 109.5
H41B C41 H41C 109.5
O3 C42 C41 110.17(16)
O3 C42 H42A 109.6
C41 C42 H42A 109.6
O3 C42 H42B 109.6
C41 C42 H42B 109.6
H42A C42 H42B 108.1
O3 C43 C44 109.71(18)
O3 C43 H43A 109.7
C44 C43 H43A 109.7
O3 C43 H43B 109.7
C44 C43 H43B 109.7
H43A C43 H43B 108.2
C43 C44 H44A 109.5
C43 C44 H44B 109.5
H44A C44 H44B 109.5
C43 C44 H44C 109.5
H44A C44 H44C 109.5
H44B C44 H44C 109.5

loop_
_geom_bond_atom_site_label_1
_geom_bond_atom_site_label_2
_geom_bond_distance
Ni1 N1 1.8282(13)
Ni1 N2 1.8547(13)
Ni1 N4 1.8993(13)
Ni1 N3 1.9934(13)
Ni1 Ni2 2.6156(3)
Ni2 N4 1.8285(12)
Ni2 N5 1.8475(13)
Ni2 N1 1.8809(13)
Ni2 N6 1.9896(12)
O1 C14 1.2302(19)
O2 C34 1.2290(19)
O3 C42 1.400(2)
O3 C43 1.422(2)
N1 C7 1.277(2)
N2 C14 1.3566(19)
N2 C13 1.400(2)
N3 C15 1.4883(19)
N3 C20 1.4924(19)
N3 C16 1.4996(19)
N4 C27 1.281(2)
N5 C34 1.3529(19)
N5 C33 1.4006(19)
N6 C35 1.4873(19)
N6 C40 1.495(2)
N6 C36 1.4969(19)
C1 C2 1.386(2)
C1 C6 1.393(2)
C1 H1 0.9500
C2 C3 1.385(3)
C2 H2 0.9500
C3 C4 1.384(3)
C3 H3 0.9500
C4 C5 1.393(2)
C4 H4 0.9500
C5 C6 1.398(2)
C5 H5 0.9500
C6 C7 1.498(2)
C7 C8 1.479(2)
C8 C9 1.402(2)
C8 C13 1.421(2)
C9 C10 1.380(2)
C9 H9 0.9500
C10 C11 1.390(2)
C10 H10 0.9500
C11 C12 1.383(2)
C11 H11 0.9500
C12 C13 1.401(2)
C12 H12 0.9500
C14 C15 1.519(2)
C15 H15A 0.9900
C15 H15B 0.9900
C16 C17 1.532(2)
C16 H16A 0.9900
C16 H16B 0.9900
C17 C18 1.518(2)
C17 H17A 0.9900
C17 H17B 0.9900
C18 C19 1.528(2)
C18 H18A 0.9900
C18 H18B 0.9900
C19 C20 1.525(2)
C19 H19A 0.9900
C19 H19B 0.9900
C20 H20A 0.9900
C20 H20B 0.9900
C21 C22 1.388(2)
C21 C26 1.395(2)
C21 H21 0.9500
C22 C23 1.383(3)
C22 H22 0.9500
C23 C24 1.383(3)
C23 H23 0.9500
C24 C25 1.395(2)
C24 H24 0.9500
C25 C26 1.391(2)
C25 H25 0.9500
C26 C27 1.496(2)
C27 C28 1.484(2)
C28 C29 1.400(2)
C28 C33 1.416(2)
C29 C30 1.381(2)
C29 H29 0.9500
C30 C31 1.392(2)
C30 H30 0.9500
C31 C32 1.384(2)
C31 H31 0.9500
C32 C33 1.404(2)
C32 H32 0.9500
C34 C35 1.518(2)
C35 H35A 0.9900
C35 H35B 0.9900
C36 C37 1.528(2)
C36 H36A 0.9900
C36 H36B 0.9900
C37 C38 1.518(3)
C37 H37A 0.9900
C37 H37B 0.9900
C38 C39 1.529(2)
C38 H38A 0.9900
C38 H38B 0.9900
C39 C40 1.525(2)
C39 H39A 0.9900
C39 H39B 0.9900
C40 H40A 0.9900
C40 H40B 0.9900
C41 C42 1.489(3)
C41 H41A 0.9800
C41 H41B 0.9800
C41 H41C 0.9800
C42 H42A 0.9900
C42 H42B 0.9900
C43 C44 1.478(3)
C43 H43A 0.9900
C43 H43B 0.9900
C44 H44A 0.9800
C44 H44B 0.9800
C44 H44C 0.9800

loop_
_geom_torsion_atom_site_label_1
_geom_torsion_atom_site_label_2
_geom_torsion_atom_site_label_3
_geom_torsion_atom_site_label_4
_geom_torsion
N1 Ni1 Ni2 N4 -126.18(8)
N2 Ni1 Ni2 N4 -169.05(7)
N3 Ni1 Ni2 N4 72.20(7)
N1 Ni1 Ni2 N5 -167.39(8)
N2 Ni1 Ni2 N5 149.73(7)
N4 Ni1 Ni2 N5 -41.22(7)
N3 Ni1 Ni2 N5 30.99(7)
N2 Ni1 Ni2 N1 -42.87(8)
N4 Ni1 Ni2 N1 126.18(8)
N3 Ni1 Ni2 N1 -161.62(7)
N1 Ni1 Ni2 N6 73.93(7)
N2 Ni1 Ni2 N6 31.06(7)
N4 Ni1 Ni2 N6 -159.89(7)
N3 Ni1 Ni2 N6 -87.69(7)
N2 Ni1 N1 C7 -31.76(14)
N4 Ni1 N1 C7 145.14(14)
N3 Ni1 N1 C7 -106.4(2)
Ni2 Ni1 N1 C7 -179.70(16)
N2 Ni1 N1 Ni2 147.95(5)
N4 Ni1 N1 Ni2 -35.16(5)
N3 Ni1 N1 Ni2 73.3(2)
N4 Ni2 N1 C7 -143.73(19)
N5 Ni2 N1 C7 -111.6(3)
N6 Ni2 N1 C7 54.41(19)
Ni1 Ni2 N1 C7 179.6(2)
N4 Ni2 N1 Ni1 36.67(5)
N5 Ni2 N1 Ni1 68.8(3)
N6 Ni2 N1 Ni1 -125.19(5)
N1 Ni1 N2 C14 -140.40(11)
N4 Ni1 N2 C14 -157.1(3)
N3 Ni1 N2 C14 25.07(11)
Ni2 Ni1 N2 C14 -111.11(10)
N1 Ni1 N2 C13 43.35(12)
N4 Ni1 N2 C13 26.6(4)
N3 Ni1 N2 C13 -151.17(12)
Ni2 Ni1 N2 C13 72.65(12)
N1 Ni1 N3 C15 39.2(2)
N2 Ni1 N3 C15 -36.34(9)
N4 Ni1 N3 C15 144.08(9)
Ni2 Ni1 N3 C15 100.30(9)
N1 Ni1 N3 C20 -79.5(2)
N2 Ni1 N3 C20 -155.00(10)
N4 Ni1 N3 C20 25.42(11)
Ni2 Ni1 N3 C20 -18.36(12)
N1 Ni1 N3 C16 155.53(19)
N2 Ni1 N3 C16 80.01(10)
N4 Ni1 N3 C16 -99.57(10)
Ni2 Ni1 N3 C16 -143.35(8)
N5 Ni2 N4 C27 -28.66(13)
N1 Ni2 N4 C27 145.97(14)
N6 Ni2 N4 C27 -112.16(19)
Ni1 Ni2 N4 C27 -178.94(16)
N5 Ni2 N4 Ni1 150.28(5)
N1 Ni2 N4 Ni1 -35.09(5)
N6 Ni2 N4 Ni1 66.78(18)
N1 Ni1 N4 C27 -145.13(19)
N2 Ni1 N4 C27 -128.1(3)
N3 Ni1 N4 C27 49.67(19)
Ni2 Ni1 N4 C27 178.5(2)
N1 Ni1 N4 Ni2 36.33(5)
N2 Ni1 N4 Ni2 53.4(3)
N3 Ni1 N4 Ni2 -128.87(5)
N4 Ni2 N5 C34 -137.28(11)
N1 Ni2 N5 C34 -168.8(3)
N6 Ni2 N5 C34 24.82(11)
Ni1 Ni2 N5 C34 -108.67(10)
N4 Ni2 N5 C33 40.37(12)
N1 Ni2 N5 C33 8.9(4)
N6 Ni2 N5 C33 -157.53(12)
Ni1 Ni2 N5 C33 68.98(12)
N4 Ni2 N6 C35 50.0(2)
N5 Ni2 N6 C35 -34.55(9)
N1 Ni2 N6 C35 147.89(9)
Ni1 Ni2 N6 C35 104.04(8)
N4 Ni2 N6 C40 -67.8(2)
N5 Ni2 N6 C40 -152.42(10)
N1 Ni2 N6 C40 30.03(11)
Ni1 Ni2 N6 C40 -13.82(11)
N4 Ni2 N6 C36 167.65(15)
N5 Ni2 N6 C36 83.08(11)
N1 Ni2 N6 C36 -94.47(11)
Ni1 Ni2 N6 C36 -138.32(9)
C6 C1 C2 C3 0.4(2)
C1 C2 C3 C4 -0.5(3)
C2 C3 C4 C5 -0.6(3)
C3 C4 C5 C6 1.6(3)
C2 C1 C6 C5 0.6(2)
C2 C1 C6 C7 -176.70(14)
C4 C5 C6 C1 -1.6(2)
C4 C5 C6 C7 175.60(15)
Ni1 N1 C7 C8 5.1(2)
Ni2 N1 C7 C8 -174.37(13)
Ni1 N1 C7 C6 -175.00(10)
Ni2 N1 C7 C6 5.5(3)
C1 C6 C7 N1 49.4(2)
C5 C6 C7 N1 -127.88(16)
C1 C6 C7 C8 -130.78(15)
C5 C6 C7 C8 52.0(2)
N1 C7 C8 C9 -158.18(15)
C6 C7 C8 C9 22.0(2)
N1 C7 C8 C13 21.9(2)
C6 C7 C8 C13 -158.00(14)
C13 C8 C9 C10 0.7(2)
C7 C8 C9 C10 -179.22(15)
C8 C9 C10 C11 2.1(3)
C9 C10 C11 C12 -2.2(3)
C10 C11 C12 C13 -0.5(3)
C11 C12 C13 N2 -172.18(15)
C11 C12 C13 C8 3.3(2)
C14 N2 C13 C12 -30.5(2)
Ni1 N2 C13 C12 145.40(13)
C14 N2 C13 C8 154.01(15)
Ni1 N2 C13 C8 -30.05(19)
C9 C8 C13 C12 -3.4(2)
C7 C8 C13 C12 176.55(14)
C9 C8 C13 N2 172.17(14)
C7 C8 C13 N2 -7.9(2)
C13 N2 C14 O1 -10.9(3)
Ni1 N2 C14 O1 172.92(14)
C13 N2 C14 C15 171.03(13)
Ni1 N2 C14 C15 -5.14(16)
C20 N3 C15 C14 163.64(12)
C16 N3 C15 C14 -75.60(15)
Ni1 N3 C15 C14 42.13(13)
O1 C14 C15 N3 154.77(14)
N2 C14 C15 N3 -27.00(17)
C15 N3 C16 C17 -67.91(16)
C20 N3 C16 C17 53.56(17)
Ni1 N3 C16 C17 -178.64(11)
N3 C16 C17 C18 -54.69(18)
C16 C17 C18 C19 54.58(18)
C17 C18 C19 C20 -55.52(19)
C15 N3 C20 C19 66.06(16)
C16 N3 C20 C19 -54.88(16)
Ni1 N3 C20 C19 179.00(10)
C18 C19 C20 N3 56.86(18)
C26 C21 C22 C23 -0.1(2)
C21 C22 C23 C24 0.0(3)
C22 C23 C24 C25 -0.1(3)
C23 C24 C25 C26 0.2(3)
C24 C25 C26 C21 -0.2(2)
C24 C25 C26 C27 179.35(15)
C22 C21 C26 C25 0.2(2)
C22 C21 C26 C27 -179.42(14)
Ni2 N4 C27 C28 4.0(2)
Ni1 N4 C27 C28 -174.21(13)
Ni2 N4 C27 C26 -174.47(10)
Ni1 N4 C27 C26 7.3(3)
C25 C26 C27 N4 -131.57(16)
C21 C26 C27 N4 48.0(2)
C25 C26 C27 C28 49.9(2)
C21 C26 C27 C28 -130.50(15)
N4 C27 C28 C29 -160.07(14)
C26 C27 C28 C29 18.4(2)
N4 C27 C28 C33 20.7(2)
C26 C27 C28 C33 -160.89(13)
C33 C28 C29 C30 -0.2(2)
C27 C28 C29 C30 -179.49(14)
C28 C29 C30 C31 2.2(2)
C29 C30 C31 C32 -1.5(2)
C30 C31 C32 C33 -1.0(2)
C34 N5 C33 C32 -35.0(2)
Ni2 N5 C33 C32 147.55(12)
C34 N5 C33 C28 149.50(14)
Ni2 N5 C33 C28 -27.97(19)
C31 C32 C33 N5 -172.60(14)
C31 C32 C33 C28 3.0(2)
C29 C28 C33 N5 173.32(13)
C27 C28 C33 N5 -7.4(2)
C29 C28 C33 C32 -2.3(2)
C27 C28 C33 C32 176.96(13)
C33 N5 C34 O2 -7.3(2)
Ni2 N5 C34 O2 170.34(13)
C33 N5 C34 C35 175.76(13)
Ni2 N5 C34 C35 -6.58(16)
C40 N6 C35 C34 158.06(12)
C36 N6 C35 C34 -81.12(15)
Ni2 N6 C35 C34 38.97(13)
O2 C34 C35 N6 158.83(14)
N5 C34 C35 N6 -23.99(17)
C35 N6 C36 C37 -67.50(17)
C40 N6 C36 C37 54.12(17)
Ni2 N6 C36 C37 -179.76(11)
N6 C36 C37 C38 -55.12(19)
C36 C37 C38 C39 54.50(19)
C37 C38 C39 C40 -55.40(19)
C35 N6 C40 C39 65.85(17)
C36 N6 C40 C39 -55.39(17)
Ni2 N6 C40 C39 177.86(11)
C38 C39 C40 N6 57.17(18)
C43 O3 C42 C41 174.46(18)
C42 O3 C43 C44 178.00(18)
